data_4350832
loop_
_publ_author_name
'Aleksej Jochim'
'Thomas Lohmiller'
'Micha\/l Rams'
'Michael B\"ohme'
'Magdalena Ceglarska'
'Alexander Schnegg'
'Winfried Plass'
'Christian N\"ather'

_publ_section_title
;
 Influence of the Coligand onto the Magnetic Anisotropy and the Magnetic
 Behavior of One-Dimensional Coordination Polymers
;
_journal_issue 13
_journal_name_full 'Inorganic Chemistry'
_journal_page_first 8971
_journal_page_last 8982
_journal_paper_doi 10.1021/acs.inorgchem.0c00815
_journal_volume 59
_journal_year 2020
_chemical_formula_sum 'C14 H14 Co N4 S2'
_chemical_formula_weight 361.34
_space_group_crystal_system monoclinic
_space_group_IT_number 14
_space_group_name_Hall '-P 2ybc'
_space_group_name_H-M_alt 'P 1 21/c 1'
_atom_sites_solution_hydrogens geom
_audit_creation_method SHELXL-2014/7
_cell_angle_alpha 90
_cell_angle_beta 102.278(6)
_cell_angle_gamma 90
_cell_formula_units_Z 2
_cell_length_a 11.1314(8)
_cell_length_b 5.6539(3)
_cell_length_c 12.7102(9)
_cell_measurement_reflns_used 10667
_cell_measurement_temperature 170(2)
_cell_measurement_theta_max 27.139
_cell_measurement_theta_min 1.872
_cell_volume 781.63(9)
_computing_cell_refinement 'X-AREA (STOE, 2008)'
_computing_data_collection 'X-AREA (STOE, 2008)'
_computing_data_reduction 'X-AREA (STOE, 2008)'
_computing_structure_refinement 'SHELXL-2014/7 (Sheldrick, 2015)'
_computing_structure_solution 'SHELXS-97 (Sheldrick, 2008)'
_diffrn_ambient_temperature 170(2)
_diffrn_measured_fraction_theta_full 0.998
_diffrn_measured_fraction_theta_max 0.987
_diffrn_measurement_device_type 'STOE IPDS-2'
_diffrn_measurement_method 'Omega scans'
_diffrn_radiation_type MoK\a
_diffrn_radiation_wavelength 0.71073
_diffrn_reflns_av_R_equivalents 0.0851
_diffrn_reflns_av_unetI/netI 0.0374
_diffrn_reflns_Laue_measured_fraction_full 0.998
_diffrn_reflns_Laue_measured_fraction_max 0.987
_diffrn_reflns_limit_h_max 14
_diffrn_reflns_limit_h_min -14
_diffrn_reflns_limit_k_max 7
_diffrn_reflns_limit_k_min -7
_diffrn_reflns_limit_l_max 16
_diffrn_reflns_limit_l_min -16
_diffrn_reflns_number 10667
_diffrn_reflns_point_group_measured_fraction_full 0.998
_diffrn_reflns_point_group_measured_fraction_max 0.987
_diffrn_reflns_theta_full 25.242
_diffrn_reflns_theta_max 27.139
_diffrn_reflns_theta_min 1.872
_exptl_absorpt_coefficient_mu 1.362
_exptl_absorpt_correction_T_max 0.5514
_exptl_absorpt_correction_T_min 0.3960
_exptl_absorpt_correction_type numerical
_exptl_absorpt_process_details 'X-Red and X-Shape (STOE, 2008)'
_exptl_crystal_colour purple
_exptl_crystal_density_diffrn 1.535
_exptl_crystal_description block
_exptl_crystal_F_000 370
_exptl_crystal_size_max 0.4270
_exptl_crystal_size_mid 0.3720
_exptl_crystal_size_min 0.3004
_refine_diff_density_max 0.420
_refine_diff_density_min -0.427
_refine_diff_density_rms 0.058
_refine_ls_extinction_coef .
_refine_ls_extinction_method none
_refine_ls_goodness_of_fit_ref 1.079
_refine_ls_hydrogen_treatment constr
_refine_ls_matrix_type full
_refine_ls_number_parameters 97
_refine_ls_number_reflns 1703
_refine_ls_number_restraints 0
_refine_ls_restrained_S_all 1.079
_refine_ls_R_factor_all 0.0341
_refine_ls_R_factor_gt 0.0316
_refine_ls_shift/su_max 0.001
_refine_ls_shift/su_mean 0.000
_refine_ls_structure_factor_coef Fsqd
_refine_ls_weighting_details 'w=1/[\s^2^(Fo^2^)+(0.0544P)^2^+0.0524P] where P=(Fo^2^+2Fc^2^)/3'
_refine_ls_weighting_scheme calc
_refine_ls_wR_factor_gt 0.0903
_refine_ls_wR_factor_ref 0.0921
_reflns_Friedel_coverage 0.000
_reflns_Friedel_fraction_full .
_reflns_Friedel_fraction_max .
_reflns_number_gt 1561
_reflns_number_total 1703
_reflns_threshold_expression 'I > 2\s(I)'
_cod_data_source_file Aniline_aj1104f.cif
_cod_data_source_block aj1104f
_cod_original_sg_symbol_H-M 'P 21/c'
_cod_database_code 4350832
_shelx_shelxl_version_number 2014/7
_shelx_space_group_comment
;
The symmetry employed for this shelxl refinement is uniquely defined
by the following loop, which should always be used as a source of
symmetry information in preference to the above space-group names.
They are only intended as comments.
;

loop_
_space_group_symop_operation_xyz
'x, y, z'
'-x, y+1/2, -z+1/2'
'-x, -y, -z'
'x, -y-1/2, z-1/2'

loop_
_atom_site_label
_atom_site_type_symbol
_atom_site_fract_x
_atom_site_fract_y
_atom_site_fract_z
_atom_site_U_iso_or_equiv
_atom_site_adp_type
_atom_site_occupancy
_atom_site_site_symmetry_order
_atom_site_calc_flag
_atom_site_refinement_flags_posn
_atom_site_refinement_flags_adp
_atom_site_refinement_flags_occupancy
_atom_site_disorder_assembly
_atom_site_disorder_group
Co1 Co 0.5000 0.5000 0.5000 0.03360(14) Uani 1 2 d S . P . .
N1 N 0.43301(13) 0.2035(3) 0.56147(11) 0.0369(3) Uani 1 1 d . . . . .
C1 C 0.41925(17) 0.0142(3) 0.59125(14) 0.0342(4) Uani 1 1 d . . . . .
S1 S 0.40014(4) -0.25641(7) 0.63334(3) 0.04063(16) Uani 1 1 d . . . . .
N11 N 0.33682(14) 0.5607(3) 0.37920(11) 0.0388(3) Uani 1 1 d . . . . .
H11A H 0.3024 0.6982 0.3956 0.058 Uiso 1 1 calc R U . . .
H11B H 0.3597 0.5835 0.3153 0.058 Uiso 1 1 calc R U . . .
C11 C 0.24327(15) 0.3816(3) 0.36328(12) 0.0372(4) Uani 1 1 d . . . . .
C12 C 0.24380(16) 0.2056(3) 0.28768(14) 0.0421(4) Uani 1 1 d . . . . .
H12 H 0.3037 0.2063 0.2445 0.051 Uiso 1 1 calc R U . . .
C13 C 0.1559(2) 0.0284(3) 0.27577(19) 0.0472(5) Uani 1 1 d . . . . .
H13 H 0.1551 -0.0921 0.2235 0.057 Uiso 1 1 calc R U . . .
C14 C 0.0686(2) 0.0258(4) 0.3401(2) 0.0514(5) Uani 1 1 d . . . . .
H14 H 0.0091 -0.0970 0.3320 0.062 Uiso 1 1 calc R U . . .
C15 C 0.06897(18) 0.2016(4) 0.41534(17) 0.0511(5) Uani 1 1 d . . . . .
H15 H 0.0093 0.2007 0.4588 0.061 Uiso 1 1 calc R U . . .
C16 C 0.15636(17) 0.3796(4) 0.42762(14) 0.0445(4) Uani 1 1 d . . . . .
H16 H 0.1570 0.5002 0.4798 0.053 Uiso 1 1 calc R U . . .

loop_
_atom_site_aniso_label
_atom_site_aniso_U_11
_atom_site_aniso_U_22
_atom_site_aniso_U_33
_atom_site_aniso_U_23
_atom_site_aniso_U_13
_atom_site_aniso_U_12
Co1 0.0462(2) 0.0259(2) 0.0312(2) 0.00129(10) 0.01379(15) -0.00174(11)
N1 0.0483(8) 0.0307(7) 0.0347(7) 0.0001(6) 0.0158(6) -0.0006(6)
C1 0.0445(9) 0.0326(10) 0.0287(8) -0.0024(6) 0.0148(7) 0.0006(6)
S1 0.0635(3) 0.0273(3) 0.0375(3) 0.00105(16) 0.0251(2) -0.00240(17)
N11 0.0495(8) 0.0338(7) 0.0350(7) 0.0015(6) 0.0131(6) -0.0027(7)
C11 0.0450(9) 0.0333(9) 0.0341(7) 0.0041(7) 0.0100(6) 0.0009(7)
C12 0.0473(9) 0.0407(9) 0.0397(9) -0.0014(7) 0.0124(7) 0.0014(8)
C13 0.0500(11) 0.0401(10) 0.0494(11) -0.0028(8) 0.0057(8) 0.0008(8)
C14 0.0484(11) 0.0436(11) 0.0612(13) 0.0071(9) 0.0090(10) -0.0048(8)
C15 0.0492(10) 0.0542(11) 0.0541(11) 0.0088(9) 0.0203(8) -0.0003(9)
C16 0.0523(10) 0.0435(10) 0.0409(9) 0.0026(8) 0.0172(7) 0.0023(8)

loop_
_atom_type_symbol
_atom_type_description
_atom_type_scat_dispersion_real
_atom_type_scat_dispersion_imag
_atom_type_scat_source
C C 0.0033 0.0016 'International Tables Vol C Tables 4.2.6.8 and 6.1.1.4'
H H 0.0000 0.0000 'International Tables Vol C Tables 4.2.6.8 and 6.1.1.4'
N N 0.0061 0.0033 'International Tables Vol C Tables 4.2.6.8 and 6.1.1.4'
S S 0.1246 0.1234 'International Tables Vol C Tables 4.2.6.8 and 6.1.1.4'
Co Co 0.3494 0.9721 'International Tables Vol C Tables 4.2.6.8 and 6.1.1.4'

loop_
_geom_angle_atom_site_label_1
_geom_angle_atom_site_label_2
_geom_angle_atom_site_label_3
_geom_angle
_geom_angle_site_symmetry_1
_geom_angle_site_symmetry_3
N1 Co1 N1 180.00(7) . 3_666
N1 Co1 N11 94.72(6) . .
N1 Co1 N11 85.28(6) 3_666 .
N1 Co1 N11 85.28(6) . 3_666
N1 Co1 N11 94.72(6) 3_666 3_666
N11 Co1 N11 180.0 . 3_666
N1 Co1 S1 86.82(4) . 1_565
N1 Co1 S1 93.18(4) 3_666 1_565
N11 Co1 S1 88.14(4) . 1_565
N11 Co1 S1 91.86(4) 3_666 1_565
N1 Co1 S1 93.18(4) . 3_656
N1 Co1 S1 86.82(4) 3_666 3_656
N11 Co1 S1 91.86(4) . 3_656
N11 Co1 S1 88.14(4) 3_666 3_656
S1 Co1 S1 180.000(12) 1_565 3_656
C1 N1 Co1 164.46(13) . .
N1 C1 S1 179.69(16) . .
C1 S1 Co1 100.18(6) . 1_545
C11 N11 Co1 117.84(11) . .
C12 C11 C16 120.50(17) . .
C12 C11 N11 119.66(15) . .
C16 C11 N11 119.76(15) . .
C11 C12 C13 119.24(17) . .
C12 C13 C14 120.4(2) . .
C15 C14 C13 119.90(19) . .
C14 C15 C16 120.01(18) . .
C15 C16 C11 119.90(18) . .

loop_
_geom_bond_atom_site_label_1
_geom_bond_atom_site_label_2
_geom_bond_distance
_geom_bond_site_symmetry_2
Co1 N1 2.0553(14) .
Co1 N1 2.0553(14) 3_666
Co1 N11 2.1421(15) .
Co1 N11 2.1421(15) 3_666
Co1 S1 2.6089(4) 1_565
Co1 S1 2.6089(4) 3_656
N1 C1 1.156(2) .
C1 S1 1.6493(16) .
S1 Co1 2.6088(4) 1_545
N11 C11 1.436(2) .
C11 C12 1.384(2) .
C11 C16 1.393(2) .
C12 C13 1.386(3) .
C13 C14 1.397(3) .
C14 C15 1.379(3) .
C15 C16 1.385(3) .

loop_
_geom_hbond_atom_site_label_D
_geom_hbond_atom_site_label_H
_geom_hbond_atom_site_label_A
_geom_hbond_distance_DH
_geom_hbond_distance_HA
_geom_hbond_distance_DA
_geom_hbond_angle_DHA
_geom_hbond_site_symmetry_A
N11 H11B S1 0.91 2.64 3.5245(14) 165.3 4_565
